data_4503254
loop_
_publ_author_name
'Chu, Zhao-Lian'
'Zhu, Hai-Bin'
'Hu, Da-Hua'
'Huang, Wei'
'Gou, Shao-Hua'

_publ_section_title
;
 1D Looped Chain, 1D Tube-like Chain, and 3D Inorganic--Organic Hybrid
 Coordination Polymers Assembled from
 1,6-Di(triazole-1-yl-methyl)-4-R-phenol and Cadmium(II) Thiocyanate
;
_journal_issue 5
_journal_name_full 'Crystal Growth &amp; Design'
_journal_page_first 1599
_journal_paper_doi 10.1021/cg700892z
_journal_volume 8
_journal_year 2008
_chemical_formula_moiety 'C15 H15 Cd Cl N8 O2 S2'
_chemical_formula_sum 'C15 H15 Cd Cl N8 O2 S2'
_chemical_formula_weight 551.35
_chemical_name_systematic
; 
 ? 
;
_space_group_IT_number 2
_symmetry_cell_setting triclinic
_symmetry_space_group_name_Hall '-P 1'
_symmetry_space_group_name_H-M 'P -1'
_atom_sites_solution_hydrogens geom
_atom_sites_solution_primary direct
_atom_sites_solution_secondary difmap
_audit_creation_method SHELXL-97
_cell_angle_alpha 93.2440(10)
_cell_angle_beta 94.1130(10)
_cell_angle_gamma 100.3510(10)
_cell_formula_units_Z 2
_cell_length_a 5.9697(4)
_cell_length_b 13.1004(8)
_cell_length_c 13.2752(8)
_cell_measurement_reflns_used 3225
_cell_measurement_temperature 291(2)
_cell_measurement_theta_max 28.26
_cell_measurement_theta_min 3.08
_cell_volume 1016.11(11)
_computing_cell_refinement 'SMART (Bruker 2000) '
_computing_data_collection 'SMART (Bruker 2000) '
_computing_data_reduction 'SAINT (Bruker 2000) '
_computing_molecular_graphics SHELXTL
_computing_publication_material SHELXTL
_computing_structure_refinement SHELXTL
_computing_structure_solution 'SHELXTL (BRUKER 2000)'
_diffrn_ambient_temperature 291(2)
_diffrn_measured_fraction_theta_full 0.981
_diffrn_measured_fraction_theta_max 0.981
_diffrn_measurement_device_type 'Bruker CCD area detector'
_diffrn_measurement_method 'phi and omega scans'
_diffrn_radiation_monochromator graphite
_diffrn_radiation_source 'fine-focus sealed tube'
_diffrn_radiation_type MoK\a
_diffrn_radiation_wavelength 0.71073
_diffrn_reflns_av_R_equivalents 0.0318
_diffrn_reflns_av_sigmaI/netI 0.0456
_diffrn_reflns_limit_h_max 7
_diffrn_reflns_limit_h_min -7
_diffrn_reflns_limit_k_max 16
_diffrn_reflns_limit_k_min -16
_diffrn_reflns_limit_l_max 16
_diffrn_reflns_limit_l_min -14
_diffrn_reflns_number 5619
_diffrn_reflns_theta_full 26.00
_diffrn_reflns_theta_max 26.00
_diffrn_reflns_theta_min 1.54
_exptl_absorpt_coefficient_mu 1.442
_exptl_absorpt_correction_T_max 0.7614
_exptl_absorpt_correction_T_min 0.7614
_exptl_absorpt_correction_type multi-scan
_exptl_absorpt_process_details 'SADABS, Bruker(2000)'
_exptl_crystal_colour colorless
_exptl_crystal_density_diffrn 1.802
_exptl_crystal_density_method 'not measured'
_exptl_crystal_description block
_exptl_crystal_F_000 548
_exptl_crystal_size_max 0.20
_exptl_crystal_size_mid 0.20
_exptl_crystal_size_min 0.20
_refine_diff_density_max 0.609
_refine_diff_density_min -0.433
_refine_diff_density_rms 0.083
_refine_ls_extinction_method none
_refine_ls_goodness_of_fit_ref 0.950
_refine_ls_hydrogen_treatment constr
_refine_ls_matrix_type full
_refine_ls_number_parameters 262
_refine_ls_number_reflns 3932
_refine_ls_number_restraints 0
_refine_ls_restrained_S_all 0.950
_refine_ls_R_factor_all 0.0299
_refine_ls_R_factor_gt 0.0247
_refine_ls_shift/su_max 0.000
_refine_ls_shift/su_mean 0.000
_refine_ls_structure_factor_coef Fsqd
_refine_ls_weighting_details 'calc w=1/[\s^2^(Fo^2^)+(0.0194P)^2^+0.0000P] where P=(Fo^2^+2Fc^2^)/3'
_refine_ls_weighting_scheme calc
_refine_ls_wR_factor_gt 0.0528
_refine_ls_wR_factor_ref 0.0545
_reflns_number_gt 3402
_reflns_number_total 3932
_reflns_threshold_expression >2sigma(I)
_cod_data_source_file cg700892z-file004.cif
_cod_data_source_block 2
_cod_depositor_comments
;
The following automatic conversions were performed:

'_symmetry_cell_setting' value 'Triclinic' changed to 'triclinic'
according to /home/saulius/struct/CIF-dictionaries/cif_core.dic
dictionary named 'cif_core.dic' version 2.4.1 from
2010-06-29.

'_exptl_absorpt_correction_type' value 'Multi-scan'
changed to 'multi-scan' according to
/home/saulius/struct/CIF-dictionaries/cif_core.dic dictionary named
'cif_core.dic' version 2.4.1 from 2010-06-29.

Automatic conversion script
Id: cif_fix_values 1715 2011-07-08 13:25:40Z adriana 
;
_cod_database_code 4503254

loop_
_symmetry_equiv_pos_as_xyz
'x, y, z'
'-x, -y, -z'

loop_
_atom_site_label
_atom_site_type_symbol
_atom_site_fract_x
_atom_site_fract_y
_atom_site_fract_z
_atom_site_U_iso_or_equiv
_atom_site_adp_type
_atom_site_occupancy
_atom_site_symmetry_multiplicity
_atom_site_calc_flag
_atom_site_refinement_flags
Cd1 Cd 0.02135(3) 0.681699(14) -0.207174(14) 0.01563(6) Uani 1 1 d .
C1 C 0.1396(4) 0.88893(19) 0.25959(19) 0.0174(6) Uani 1 1 d .
C2 C 0.0586(4) 0.80778(19) 0.3187(2) 0.0173(6) Uani 1 1 d .
C3 C 0.1917(4) 0.78688(19) 0.4035(2) 0.0184(6) Uani 1 1 d .
C4 C 0.4113(4) 0.84363(19) 0.4266(2) 0.0197(6) Uani 1 1 d .
H4A H 0.5020 0.8288 0.4818 0.024 Uiso 1 1 d R
C5 C 0.4919(4) 0.92256(19) 0.3663(2) 0.0190(6) Uani 1 1 d .
C6 C 0.3599(4) 0.94585(19) 0.2849(2) 0.0197(6) Uani 1 1 d .
H6A H 0.4077 0.9940 0.2431 0.024 Uiso 1 1 d R
C7 C -0.0026(5) 0.9199(2) 0.17200(19) 0.0215(6) Uani 1 1 d .
H7A H -0.1615 0.8889 0.1766 0.026 Uiso 1 1 d R
H7B H 0.0092 0.9948 0.1769 0.026 Uiso 1 1 d R
C8 C 0.2823(5) 0.8802(2) -0.0433(2) 0.0282(7) Uani 1 1 d .
H8 H 0.4055 0.8939 -0.0827 0.034 Uiso 1 1 d R
C9 C -0.0325(4) 0.81208(19) 0.0056(2) 0.0196(6) Uani 1 1 d .
H9 H -0.1742 0.7707 0.0106 0.024 Uiso 1 1 d R
C10 C 0.0956(5) 0.70132(18) 0.4682(2) 0.0205(6) Uani 1 1 d .
H10A H 0.1745 0.7136 0.5355 0.025 Uiso 1 1 d R
H10B H -0.0647 0.7022 0.4746 0.025 Uiso 1 1 d R
C11 C -0.0152(4) 0.53337(19) 0.3572(2) 0.0193(6) Uani 1 1 d .
H11A H -0.1583 0.5424 0.3305 0.023 Uiso 1 1 d R
C12 C 0.2834(4) 0.4741(2) 0.3909(2) 0.0211(6) Uani 1 1 d .
H12A H 0.3895 0.4302 0.3908 0.025 Uiso 1 1 d R
C13 C 0.3740(5) 0.6679(2) 0.1633(2) 0.0330(7) Uani 1 1 d .
H13A H 0.3720 0.6244 0.2191 0.050 Uiso 1 1 calc R
H13B H 0.2653 0.6341 0.1095 0.050 Uiso 1 1 calc R
H13C H 0.3346 0.7331 0.1850 0.050 Uiso 1 1 calc R
C14 C -0.4551(4) 0.77328(18) -0.29044(19) 0.0151(5) Uani 1 1 d .
C15 C -0.5000(4) 0.58772(19) -0.12033(19) 0.0171(6) Uani 1 1 d .
Cl1 Cl 0.76651(11) 0.99509(5) 0.39525(6) 0.02772(17) Uani 1 1 d .
N1 N 0.0679(4) 0.88716(16) 0.07351(16) 0.0203(5) Uani 1 1 d .
N2 N 0.2740(4) 0.93325(19) 0.04310(18) 0.0318(6) Uani 1 1 d .
N3 N 0.0983(4) 0.80435(16) -0.07040(16) 0.0192(5) Uani 1 1 d .
N4 N 0.1208(4) 0.59890(16) 0.42487(16) 0.0186(5) Uani 1 1 d .
N5 N 0.3173(4) 0.56203(16) 0.44723(17) 0.0233(5) Uani 1 1 d .
N6 N 0.0812(4) 0.45227(15) 0.33334(16) 0.0173(5) Uani 1 1 d .
N7 N -0.3109(4) 0.61814(17) -0.13440(17) 0.0212(5) Uani 1 1 d .
N8 N -0.6417(4) 0.75087(16) -0.26969(17) 0.0208(5) Uani 1 1 d .
O1 O -0.1537(3) 0.74674(13) 0.30271(14) 0.0243(4) Uani 1 1 d .
H1A H -0.1923 0.7388 0.2419 0.036 Uiso 1 1 d R
O2 O 0.5983(3) 0.68610(14) 0.12782(14) 0.0272(5) Uani 1 1 d .
H2A H 0.6392 0.6280 0.1163 0.041 Uiso 1 1 d R
S1 S -0.76741(11) 0.54274(5) -0.09869(5) 0.02019(15) Uani 1 1 d .
S2 S -0.19156(11) 0.80787(5) -0.32231(5) 0.01821(15) Uani 1 1 d .

loop_
_atom_site_aniso_label
_atom_site_aniso_U_11
_atom_site_aniso_U_22
_atom_site_aniso_U_33
_atom_site_aniso_U_23
_atom_site_aniso_U_13
_atom_site_aniso_U_12
Cd1 0.01183(10) 0.01630(10) 0.01816(11) -0.00083(8) 0.00151(7) 0.00150(7)
C1 0.0221(14) 0.0143(13) 0.0171(14) -0.0016(11) 0.0050(11) 0.0069(11)
C2 0.0177(14) 0.0151(13) 0.0192(14) -0.0040(11) 0.0028(11) 0.0044(11)
C3 0.0233(15) 0.0143(13) 0.0192(14) -0.0010(11) 0.0047(11) 0.0072(11)
C4 0.0241(15) 0.0186(13) 0.0182(14) -0.0031(11) 0.0015(11) 0.0099(12)
C5 0.0165(14) 0.0164(13) 0.0242(15) -0.0062(11) 0.0048(11) 0.0044(11)
C6 0.0251(15) 0.0151(13) 0.0203(15) -0.0002(11) 0.0088(12) 0.0049(12)
C7 0.0284(16) 0.0172(13) 0.0202(15) -0.0010(11) 0.0036(12) 0.0082(12)
C8 0.0286(17) 0.0300(16) 0.0205(16) -0.0021(13) 0.0051(12) -0.0095(13)
C9 0.0169(14) 0.0196(14) 0.0219(15) 0.0008(12) -0.0004(11) 0.0027(11)
C10 0.0286(16) 0.0167(13) 0.0162(14) -0.0023(11) 0.0015(11) 0.0056(12)
C11 0.0179(14) 0.0200(14) 0.0191(14) 0.0020(12) -0.0004(11) 0.0013(11)
C12 0.0202(15) 0.0177(14) 0.0253(16) -0.0001(12) -0.0030(12) 0.0057(12)
C13 0.0278(17) 0.0354(17) 0.0357(19) -0.0047(15) 0.0054(14) 0.0066(14)
C14 0.0206(15) 0.0106(12) 0.0144(13) 0.0006(10) -0.0012(11) 0.0050(11)
C15 0.0193(15) 0.0172(13) 0.0157(14) 0.0023(11) -0.0009(11) 0.0062(11)
Cl1 0.0198(4) 0.0255(4) 0.0359(4) -0.0072(3) 0.0031(3) 0.0013(3)
N1 0.0237(13) 0.0166(11) 0.0189(12) 0.0003(10) 0.0018(10) -0.0002(10)
N2 0.0332(15) 0.0320(14) 0.0234(14) -0.0024(11) 0.0055(11) -0.0124(12)
N3 0.0212(12) 0.0188(11) 0.0168(12) 0.0017(9) 0.0022(9) 0.0015(10)
N4 0.0230(12) 0.0160(11) 0.0175(12) 0.0015(9) 0.0008(9) 0.0054(10)
N5 0.0225(13) 0.0209(12) 0.0255(13) 0.0005(10) -0.0064(10) 0.0049(10)
N6 0.0185(12) 0.0140(11) 0.0191(12) 0.0017(9) 0.0003(9) 0.0026(9)
N7 0.0167(13) 0.0239(12) 0.0243(13) 0.0051(10) 0.0018(10) 0.0063(10)
N8 0.0159(12) 0.0243(12) 0.0230(13) 0.0077(10) 0.0022(10) 0.0041(10)
O1 0.0236(11) 0.0239(10) 0.0231(11) 0.0021(8) -0.0016(8) -0.0003(8)
O2 0.0246(11) 0.0252(10) 0.0314(12) -0.0022(9) 0.0054(9) 0.0031(9)
S1 0.0132(3) 0.0221(3) 0.0254(4) 0.0066(3) 0.0018(3) 0.0020(3)
S2 0.0132(3) 0.0182(3) 0.0242(4) 0.0050(3) 0.0043(3) 0.0036(3)

loop_
_atom_type_symbol
_atom_type_description
_atom_type_scat_dispersion_real
_atom_type_scat_dispersion_imag
_atom_type_scat_source
C C 0.0033 0.0016 'International Tables Vol C Tables 4.2.6.8 and 6.1.1.4'
H H 0.0000 0.0000 'International Tables Vol C Tables 4.2.6.8 and 6.1.1.4'
Cd Cd -0.8075 1.2024 'International Tables Vol C Tables 4.2.6.8 and 6.1.1.4'
Cl Cl 0.1484 0.1585 'International Tables Vol C Tables 4.2.6.8 and 6.1.1.4'
N N 0.0061 0.0033 'International Tables Vol C Tables 4.2.6.8 and 6.1.1.4'
O O 0.0106 0.0060 'International Tables Vol C Tables 4.2.6.8 and 6.1.1.4'
S S 0.1246 0.1234 'International Tables Vol C Tables 4.2.6.8 and 6.1.1.4'

loop_
_geom_angle_atom_site_label_1
_geom_angle_atom_site_label_2
_geom_angle_atom_site_label_3
_geom_angle
_geom_angle_site_symmetry_1
_geom_angle_site_symmetry_3
N8 Cd1 N7 176.32(8) 1_655 .
N8 Cd1 N3 90.38(8) 1_655 .
N7 Cd1 N3 86.03(7) . .
N8 Cd1 N6 95.29(7) 1_655 2_565
N7 Cd1 N6 88.27(7) . 2_565
N3 Cd1 N6 173.83(7) . 2_565
N8 Cd1 S2 88.90(6) 1_655 .
N7 Cd1 S2 92.04(6) . .
N3 Cd1 S2 92.60(6) . .
N6 Cd1 S2 89.98(5) 2_565 .
N8 Cd1 S1 91.32(6) 1_655 1_655
N7 Cd1 S1 87.96(6) . 1_655
N3 Cd1 S1 90.89(6) . 1_655
N6 Cd1 S1 86.53(5) 2_565 1_655
S2 Cd1 S1 176.50(2) . 1_655
C2 C1 C6 118.3(2) . .
C2 C1 C7 122.8(2) . .
C6 C1 C7 118.8(2) . .
O1 C2 C1 124.2(2) . .
O1 C2 C3 115.2(2) . .
C1 C2 C3 120.6(2) . .
C4 C3 C2 120.1(2) . .
C4 C3 C10 120.6(2) . .
C2 C3 C10 119.3(2) . .
C5 C4 C3 118.9(3) . .
C5 C4 H4A 120.7 . .
C3 C4 H4A 120.4 . .
C6 C5 C4 121.4(2) . .
C6 C5 Cl1 119.3(2) . .
C4 C5 Cl1 119.3(2) . .
C5 C6 C1 120.7(2) . .
C5 C6 H6A 124.0 . .
C1 C6 H6A 115.3 . .
N1 C7 C1 112.6(2) . .
N1 C7 H7A 109.2 . .
C1 C7 H7A 108.9 . .
N1 C7 H7B 109.2 . .
C1 C7 H7B 109.1 . .
H7A C7 H7B 107.8 . .
N2 C8 N3 115.0(2) . .
N2 C8 H8 122.4 . .
N3 C8 H8 122.6 . .
N1 C9 N3 110.4(2) . .
N1 C9 H9 124.6 . .
N3 C9 H9 125.0 . .
N4 C10 C3 111.5(2) . .
N4 C10 H10A 109.1 . .
C3 C10 H10A 109.4 . .
N4 C10 H10B 109.4 . .
C3 C10 H10B 109.4 . .
H10A C10 H10B 107.9 . .
N4 C11 N6 110.3(2) . .
N4 C11 H11A 125.0 . .
N6 C11 H11A 124.6 . .
N5 C12 N6 114.8(2) . .
N5 C12 H12A 122.5 . .
N6 C12 H12A 122.8 . .
O2 C13 H13A 109.5 . .
O2 C13 H13B 109.5 . .
H13A C13 H13B 109.5 . .
O2 C13 H13C 109.5 . .
H13A C13 H13C 109.5 . .
H13B C13 H13C 109.5 . .
N8 C14 S2 178.2(2) . .
N7 C15 S1 178.8(2) . .
C9 N1 N2 109.9(2) . .
C9 N1 C7 130.2(2) . .
N2 N1 C7 119.8(2) . .
C8 N2 N1 102.1(2) . .
C9 N3 C8 102.6(2) . .
C9 N3 Cd1 126.18(17) . .
C8 N3 Cd1 131.16(17) . .
C11 N4 N5 109.7(2) . .
C11 N4 C10 130.1(2) . .
N5 N4 C10 120.0(2) . .
C12 N5 N4 102.5(2) . .
C11 N6 C12 102.7(2) . .
C11 N6 Cd1 131.13(18) . 2_565
C12 N6 Cd1 125.42(17) . 2_565
C15 N7 Cd1 164.1(2) . .
C14 N8 Cd1 167.5(2) . 1_455
C2 O1 H1A 109.5 . .
C13 O2 H2A 108.9 . .
C15 S1 Cd1 98.69(9) . 1_455
C14 S2 Cd1 99.66(9) . .

loop_
_geom_bond_atom_site_label_1
_geom_bond_atom_site_label_2
_geom_bond_distance
_geom_bond_site_symmetry_2
Cd1 N8 2.286(2) 1_655
Cd1 N7 2.309(2) .
Cd1 N3 2.318(2) .
Cd1 N6 2.323(2) 2_565
Cd1 S2 2.7287(7) .
Cd1 S1 2.7999(7) 1_655
C1 C2 1.394(3) .
C1 C6 1.398(3) .
C1 C7 1.508(4) .
C2 O1 1.367(3) .
C2 C3 1.400(4) .
C3 C4 1.389(3) .
C3 C10 1.507(3) .
C4 C5 1.382(4) .
C4 H4A 0.9299 .
C5 C6 1.372(4) .
C5 Cl1 1.745(3) .
C6 H6A 0.8859 .
C7 N1 1.467(3) .
C7 H7A 0.9701 .
C7 H7B 0.9698 .
C8 N2 1.315(4) .
C8 N3 1.355(3) .
C8 H8 0.9298 .
C9 N1 1.323(3) .
C9 N3 1.330(3) .
C9 H9 0.9276 .
C10 N4 1.467(3) .
C10 H10A 0.9706 .
C10 H10B 0.9692 .
C11 N4 1.327(3) .
C11 N6 1.330(3) .
C11 H11A 0.9311 .
C12 N5 1.313(3) .
C12 N6 1.357(3) .
C12 H12A 0.9287 .
C13 O2 1.435(3) .
C13 H13A 0.9600 .
C13 H13B 0.9600 .
C13 H13C 0.9600 .
C14 N8 1.157(3) .
C14 S2 1.649(3) .
C15 N7 1.160(3) .
C15 S1 1.651(3) .
N1 N2 1.368(3) .
N4 N5 1.367(3) .
N6 Cd1 2.323(2) 2_565
N8 Cd1 2.286(2) 1_455
O1 H1A 0.8195 .
O2 H2A 0.8500 .
S1 Cd1 2.7999(7) 1_455
